data_4029908
loop_
_publ_author_name
'Li, Yanbang'
'Gan, Liangbing'

_publ_section_title
;
 Selective Addition of Secondary Amines to C60: Formation of Penta- and
 Hexaamino[60]fullerenes.
;
_journal_issue 18
_journal_name_full 'The Journal of organic chemistry'
_journal_page_first 8912
_journal_page_last 8916
_journal_paper_doi 10.1021/jo5015867
_journal_volume 79
_journal_year 2014
_chemical_formula_moiety 'C80 H40 N5 O1, 2(C S2)'
_chemical_formula_sum 'C82 H41 N5 O S4'
_chemical_formula_weight 1240.44
_chemical_name_systematic
;
 ?
;
_space_group_crystal_system triclinic
_space_group_IT_number 2
_space_group_name_Hall '-P 1'
_space_group_name_H-M_alt 'P -1'
_symmetry_space_group_name_Hall '-P 1'
_symmetry_space_group_name_H-M 'P -1'
_atom_sites_solution_hydrogens geom
_atom_sites_solution_primary iterative
_audit_creation_date 2014-06-10
_audit_creation_method
;
  Olex2 1.2
  (compiled Apr 23 2013 17:54:37, GUI svn.r4466)
;
_cell_angle_alpha 67.063(6)
_cell_angle_beta 88.451(5)
_cell_angle_gamma 61.280(6)
_cell_formula_units_Z 2
_cell_length_a 14.0793(8)
_cell_length_b 14.2340(9)
_cell_length_c 16.9088(10)
_cell_measurement_reflns_used 4777
_cell_measurement_temperature 179.99(10)
_cell_measurement_theta_max 27.6770
_cell_measurement_theta_min 3.3530
_cell_volume 2682.4(4)
_computing_cell_refinement
;
CrysAlisPro, Agilent Technologies,
Version 1.171.36.32 (release 02-08-2013 CrysAlis171 .NET)
(compiled Aug  2 2013,16:46:58)
;
_computing_data_collection
;
CrysAlisPro, Agilent Technologies,
Version 1.171.36.32 (release 02-08-2013 CrysAlis171 .NET)
(compiled Aug  2 2013,16:46:58)
;
_computing_data_reduction
;
CrysAlisPro, Agilent Technologies,
Version 1.171.36.32 (release 02-08-2013 CrysAlis171 .NET)
(compiled Aug  2 2013,16:46:58)
;
_computing_molecular_graphics
;
O. V. Dolomanov, L. J. Bourhis, R. J. Gildea, J. A. K. Howard and H. Puschmann,
OLEX2: a complete structure solution, refinement and analysis program.
J. Appl. Cryst. (2009). 42, 339-341.
;
_computing_publication_material
;
O. V. Dolomanov, L. J. Bourhis, R. J. Gildea, J. A. K. Howard and H. Puschmann,
OLEX2: a complete structure solution, refinement and analysis program.
J. Appl. Cryst. (2009). 42, 339-341.
;
_computing_structure_refinement
;
XL, G.M. Sheldrick, Acta Cryst.
(2008). A64, 112-122
;
_computing_structure_solution 'SUPERFLIP, J. Appl. Cryst. (2007) 40, 786-790'
_diffrn_ambient_temperature 179.99(10)
_diffrn_detector_area_resol_mean 10.3914
_diffrn_measured_fraction_theta_full 0.9938
_diffrn_measured_fraction_theta_max 0.8161
_diffrn_measurement_details
;
  1 omega   -9.00   77.00   1.0000    1.7000
omega____ theta____ kappa____ phi______ frames
    -       10.8579   57.0000 -180.0000 86

  2 omega  -63.00   36.00   1.0000    1.7000
omega____ theta____ kappa____ phi______ frames
    -       10.8579  -57.0000   30.0000 99

  3 omega  -75.00   13.00   1.0000    1.7000
omega____ theta____ kappa____ phi______ frames
    -      -11.7173  -57.0000 -120.0000 88
;
_diffrn_measurement_device_type 'SuperNova, Dual, Cu at zero, Atlas'
_diffrn_measurement_method '\w scans'
_diffrn_orient_matrix_UB_11 -0.0411559000
_diffrn_orient_matrix_UB_12 0.0576342000
_diffrn_orient_matrix_UB_13 -0.0303357000
_diffrn_orient_matrix_UB_21 -0.0191847000
_diffrn_orient_matrix_UB_22 -0.0252635000
_diffrn_orient_matrix_UB_23 -0.0195953000
_diffrn_orient_matrix_UB_31 -0.0370598000
_diffrn_orient_matrix_UB_32 -0.0001166000
_diffrn_orient_matrix_UB_33 0.0292505000
_diffrn_radiation_monochromator mirror
_diffrn_radiation_type 'Mo K\a'
_diffrn_radiation_wavelength 0.7107
_diffrn_reflns_av_R_equivalents 0.0353
_diffrn_reflns_av_unetI/netI 0.0786
_diffrn_reflns_Laue_measured_fraction_full 0.994
_diffrn_reflns_Laue_measured_fraction_max 0.994
_diffrn_reflns_limit_h_max 16
_diffrn_reflns_limit_h_min -17
_diffrn_reflns_limit_k_max 17
_diffrn_reflns_limit_k_min -17
_diffrn_reflns_limit_l_max 17
_diffrn_reflns_limit_l_min -20
_diffrn_reflns_number 17683
_diffrn_reflns_point_group_measured_fraction_full 0.994
_diffrn_reflns_point_group_measured_fraction_max 0.994
_diffrn_reflns_theta_full 25.242
_diffrn_reflns_theta_max 26.022
_diffrn_reflns_theta_min 2.859
_diffrn_source 'SuperNova (Mo) X-ray Source'
_exptl_absorpt_coefficient_mu 0.241
_exptl_absorpt_correction_T_max 1.00000
_exptl_absorpt_correction_T_min 0.64945
_exptl_absorpt_correction_type multi-scan
_exptl_absorpt_process_details
;
CrysAlisPro, Agilent Technologies,
Version 1.171.36.32 (release 02-08-2013 CrysAlis171 .NET)
(compiled Aug  2 2013,16:46:58)
Empirical absorption correction using spherical harmonics,
 implemented in SCALE3 ABSPACK scaling algorithm.
;
_exptl_crystal_colour
;
;
_exptl_crystal_density_diffrn 1.536
_exptl_crystal_description
;
;
_exptl_crystal_F_000 1280
_exptl_crystal_size_max 0.05
_exptl_crystal_size_mid 0.05
_exptl_crystal_size_min 0.03
_refine_diff_density_max 0.770
_refine_diff_density_min -0.680
_refine_diff_density_rms 0.068
_refine_ls_extinction_method none
_refine_ls_goodness_of_fit_ref 1.029
_refine_ls_hydrogen_treatment constr
_refine_ls_matrix_type full
_refine_ls_number_parameters 860
_refine_ls_number_reflns 10504
_refine_ls_number_restraints 8
_refine_ls_restrained_S_all 1.038
_refine_ls_R_factor_all 0.1234
_refine_ls_R_factor_gt 0.0712
_refine_ls_shift/su_max 0.000
_refine_ls_shift/su_mean 0.000
_refine_ls_structure_factor_coef Fsqd
_refine_ls_weighting_details 'w=1/[\s^2^(Fo^2^)+(0.0683P)^2^+3.4678P] where P=(Fo^2^+2Fc^2^)/3'
_refine_ls_weighting_scheme calc
_refine_ls_wR_factor_gt 0.1543
_refine_ls_wR_factor_ref 0.1914
_reflns_Friedel_coverage 0.000
_reflns_number_gt 6444
_reflns_number_total 10504
_reflns_threshold_expression 'I > 2\s(I)'
_cod_data_source_file jo5015867_si_003.cif
_cod_data_source_block exp_3660
_cod_depositor_comments 'Adding full bibliography for 4029907--4029908.cif.'
_cod_original_cell_volume 2682.4(3)
_cod_database_code 4029908
_chemical_oxdiff_formula C23H18Cl1O4
_reflns_odcompleteness_completeness 99.38
_reflns_odcompleteness_iscentric 1
_reflns_odcompleteness_theta 25.97
_olex2_refinement_description
;
1. Fixed Uiso
 At 1.2 times of:
  All C(H,H) groups
2. Rigid bond restraints
 N3, C69
 with sigma for 1-2 distances of 0.01 and sigma for 1-3 distances of 0.01
3. Uiso/Uaniso restraints and constraints
Uanis(C69) \\sim Ueq: with sigma of 0.005 and sigma for terminal atoms of 0.01
4. Others
 1*[Sof(O1)]+1*[Sof(O1A)]+1*[Sof(O1B)]+1*[Sof(O1C)]=1 with esd of 0.0001
5.a Secondary CH2 refined with riding coordinates:
 C61(H61A,H61B), C62(H62A,H62B), C63(H63A,H63B), C64(H64A,H64B), C65(H65A,
 H65B), C66(H66A,H66B), C67(H67A,H67B), C68(H68A,H68B), C69(H69A,H69B),
 C70(H70A,H70B), C71(H71A,H71B), C72(H72A,H72B), C73(H73A,H73B), C74(H74A,H74B),
  C75(H75A,H75B), C76(H76A,H76B), C77(H77A,H77B), C78(H78A,H78B), C79(H79A,
 H79B), C80(H80A,H80B)
;
_shelx_estimated_absorpt_t_max 0.993
_shelx_estimated_absorpt_t_min 0.988
_shelx_space_group_comment
;
The symmetry employed for this shelxl refinement is uniquely defined
by the following loop, which should always be used as a source of
symmetry information in preference to the above space-group names.
They are only intended as comments.
;
_shelxl_version_number 2013-3

loop_
_space_group_symop_operation_xyz
'x, y, z'
'-x, -y, -z'

loop_
_atom_site_label
_atom_site_type_symbol
_atom_site_fract_x
_atom_site_fract_y
_atom_site_fract_z
_atom_site_U_iso_or_equiv
_atom_site_adp_type
_atom_site_occupancy
_atom_site_site_symmetry_order
_atom_site_calc_flag
_atom_site_refinement_flags_posn
_atom_site_refinement_flags_adp
_atom_site_refinement_flags_occupancy
_atom_site_disorder_assembly
_atom_site_disorder_group
O1 O 0.8854(6) 0.0996(5) 0.3800(4) 0.0254(17) Uani 0.342(3) 1 d . . P A 1
O1A O 0.9974(7) 0.1124(6) 0.3683(5) 0.028(2) Uani 0.294(3) 1 d . . P B 2
O1B O 1.0145(12) 0.1583(12) 0.4386(9) 0.026(4) Uani 0.153(3) 1 d . . P C 3
O1C O 0.9167(9) 0.1796(9) 0.4959(7) 0.023(3) Uani 0.211(3) 1 d . . P D 4
N1 N 1.0816(2) 0.3020(2) 0.41522(18) 0.0269(7) Uani 1 1 d . . . . .
N2 N 1.0593(2) 0.1748(2) 0.22519(18) 0.0287(7) Uani 1 1 d . . . . .
N3 N 0.7725(2) 0.1367(2) 0.24660(17) 0.0232(6) Uani 1 1 d . U . . .
N4 N 0.6313(2) 0.2318(2) 0.44501(16) 0.0215(6) Uani 1 1 d . . . . .
N5 N 0.8149(3) 0.3392(2) 0.54795(17) 0.0268(7) Uani 1 1 d . . . . .
C1 C 0.8124(3) 0.2469(3) 0.3113(2) 0.0315(9) Uani 1 1 d . . . . .
C2 C 0.9103(3) 0.2596(3) 0.3030(2) 0.0317(9) Uani 1 1 d . . . . .
C3 C 0.9560(3) 0.2807(3) 0.2186(2) 0.0232(7) Uani 1 1 d . . . . .
C4 C 0.8625(3) 0.3327(3) 0.1422(2) 0.0241(8) Uani 1 1 d . . . . .
C5 C 0.7701(3) 0.3220(3) 0.1497(2) 0.0235(7) Uani 1 1 d . . . . .
C6 C 0.7466(3) 0.2546(3) 0.2364(2) 0.0221(7) Uani 1 1 d . . . . .
C7 C 0.6234(3) 0.3439(3) 0.2255(2) 0.0240(8) Uani 1 1 d . . . . .
C8 C 0.5763(3) 0.3774(3) 0.2890(2) 0.0221(7) Uani 1 1 d . . . . .
C9 C 0.6417(3) 0.3293(3) 0.3804(2) 0.0226(7) Uani 1 1 d . . . . .
C10 C 0.7607(3) 0.2909(3) 0.3723(2) 0.0208(7) Uani 1 1 d . . . . .
C11 C 0.8260(3) 0.3214(3) 0.4069(2) 0.0307(9) Uani 1 1 d . . . . .
C12 C 0.9168(3) 0.3068(3) 0.3608(2) 0.0297(8) Uani 1 1 d . . . . .
C13 C 0.9771(3) 0.3727(3) 0.3527(2) 0.0243(7) Uani 1 1 d . . . . .
C14 C 0.9808(3) 0.4289(3) 0.2540(2) 0.0254(8) Uani 1 1 d . . . . .
C15 C 0.9714(3) 0.3879(3) 0.1958(2) 0.0260(8) Uani 1 1 d . . . . .
C16 C 0.9210(3) 0.4702(3) 0.1054(2) 0.0262(8) Uani 1 1 d . . . . .
C17 C 0.8542(3) 0.4365(3) 0.0725(2) 0.0260(8) Uani 1 1 d . . . . .
C18 C 0.7572(3) 0.5229(3) 0.0106(2) 0.0284(8) Uani 1 1 d . . . . .
C19 C 0.6616(3) 0.5111(3) 0.0187(2) 0.0273(8) Uani 1 1 d . . . . .
C20 C 0.6690(3) 0.4126(3) 0.0891(2) 0.0245(8) Uani 1 1 d . . . . .
C21 C 0.5786(3) 0.4270(3) 0.1350(2) 0.0252(8) Uani 1 1 d . . . . .
C22 C 0.4846(3) 0.5383(3) 0.1100(2) 0.0275(8) Uani 1 1 d . . . . .
C23 C 0.4360(3) 0.5730(3) 0.1767(2) 0.0275(8) Uani 1 1 d . . . . .
C24 C 0.4838(3) 0.4945(3) 0.2643(2) 0.0238(7) Uani 1 1 d . . . . .
C25 C 0.4938(3) 0.5368(3) 0.3270(2) 0.0248(8) Uani 1 1 d . . . . .
C26 C 0.5932(3) 0.4466(3) 0.3913(2) 0.0227(7) Uani 1 1 d . . . . .
C27 C 0.6558(3) 0.4793(3) 0.4218(2) 0.0241(8) Uani 1 1 d . . . . .
C28 C 0.7823(3) 0.4033(3) 0.4520(2) 0.0231(7) Uani 1 1 d . . . . .
C29 C 0.8133(3) 0.4997(3) 0.4076(2) 0.0254(8) Uani 1 1 d . . . . .
C30 C 0.8987(3) 0.4868(3) 0.3635(2) 0.0256(8) Uani 1 1 d . . . . .
C31 C 0.8905(3) 0.5886(3) 0.2916(2) 0.0269(8) Uani 1 1 d . . . . .
C32 C 0.9404(3) 0.5534(3) 0.2247(2) 0.0254(8) Uani 1 1 d . . . . .
C33 C 0.8971(3) 0.6324(3) 0.1370(2) 0.0284(8) Uani 1 1 d . . . . .
C34 C 0.8866(3) 0.5901(3) 0.0751(2) 0.0281(8) Uani 1 1 d . . . . .
C35 C 0.7845(3) 0.6797(3) 0.0127(2) 0.0299(9) Uani 1 1 d . . . . .
C36 C 0.7209(3) 0.6477(3) -0.0196(2) 0.0315(9) Uani 1 1 d . . . . .
C37 C 0.6019(3) 0.7121(3) -0.0299(2) 0.0344(9) Uani 1 1 d . . . . .
C38 C 0.5649(3) 0.6273(3) -0.0059(2) 0.0316(9) Uani 1 1 d . . . . .
C39 C 0.4783(3) 0.6411(3) 0.0385(2) 0.0313(8) Uani 1 1 d . . . . .
C40 C 0.4245(3) 0.7399(3) 0.0617(2) 0.0346(9) Uani 1 1 d . . . . .
C41 C 0.3986(3) 0.6978(3) 0.1474(2) 0.0309(8) Uani 1 1 d . . . . .
C42 C 0.4087(3) 0.7387(3) 0.2072(2) 0.0315(8) Uani 1 1 d . . . . .
C43 C 0.4564(3) 0.6570(3) 0.2984(2) 0.0271(8) Uani 1 1 d . . . . .
C44 C 0.5224(3) 0.6903(3) 0.3311(2) 0.0293(8) Uani 1 1 d . . . . .
C45 C 0.6213(3) 0.6024(3) 0.3898(2) 0.0255(8) Uani 1 1 d . . . . .
C46 C 0.7173(3) 0.6147(3) 0.3820(2) 0.0260(8) Uani 1 1 d . . . . .
C47 C 0.7107(3) 0.7151(3) 0.3148(2) 0.0290(8) Uani 1 1 d . . . . .
C48 C 0.8001(3) 0.7016(3) 0.2685(2) 0.0290(8) Uani 1 1 d . . . . .
C49 C 0.7534(3) 0.7831(3) 0.1772(2) 0.0316(9) Uani 1 1 d . . . . .
C50 C 0.8011(3) 0.7490(3) 0.1129(2) 0.0313(9) Uani 1 1 d . . . . .
C51 C 0.7311(3) 0.7788(3) 0.0356(2) 0.0322(9) Uani 1 1 d . . . . .
C52 C 0.6168(4) 0.8409(3) 0.0257(2) 0.0356(9) Uani 1 1 d . . . . .
C53 C 0.5504(3) 0.8074(3) -0.0078(2) 0.0363(9) Uani 1 1 d . . . . .
C54 C 0.4606(3) 0.8216(3) 0.0388(2) 0.0348(9) Uani 1 1 d . . . . .
C55 C 0.4711(3) 0.8640(3) 0.1014(3) 0.0370(9) Uani 1 1 d . . . . .
C56 C 0.4451(3) 0.8234(3) 0.1834(3) 0.0348(9) Uani 1 1 d . . . . .
C57 C 0.5156(3) 0.7940(3) 0.2605(2) 0.0315(9) Uani 1 1 d . . . . .
C58 C 0.6083(3) 0.8058(3) 0.2531(2) 0.0314(9) Uani 1 1 d . . . . .
C59 C 0.6345(3) 0.8479(3) 0.1670(2) 0.0338(9) Uani 1 1 d . . . . .
C60 C 0.5675(3) 0.8761(3) 0.0930(2) 0.0350(9) Uani 1 1 d . . . . .
C61 C 1.1356(3) 0.3657(3) 0.4191(3) 0.0376(9) Uani 1 1 d . . . . .
H61A H 1.0944 0.4206 0.4460 0.045 Uiso 1 1 calc R U . . .
H61B H 1.1425 0.4114 0.3600 0.045 Uiso 1 1 calc R U . . .
C62 C 1.2476(3) 0.2679(4) 0.4759(3) 0.0427(10) Uani 1 1 d . . . . .
H62A H 1.2459 0.2498 0.5385 0.051 Uiso 1 1 calc R U . . .
H62B H 1.3042 0.2904 0.4593 0.051 Uiso 1 1 calc R U . . .
C63 C 1.2721(3) 0.1614(4) 0.4587(3) 0.0451(10) Uani 1 1 d . . . . .
H63A H 1.3315 0.1441 0.4245 0.054 Uiso 1 1 calc R U . . .
H63B H 1.2951 0.0900 0.5145 0.054 Uiso 1 1 calc R U . . .
C64 C 1.1637(4) 0.1979(4) 0.4066(3) 0.0554(13) Uani 1 1 d . . . . .
H64A H 1.1681 0.2159 0.3443 0.067 Uiso 1 1 calc R U . . .
H64B H 1.1461 0.1338 0.4308 0.067 Uiso 1 1 calc R U . . .
C65 C 1.1160(4) 0.1917(3) 0.1532(3) 0.0443(11) Uani 1 1 d . . . . .
H65A H 1.1499 0.2384 0.1538 0.053 Uiso 1 1 calc R U . . .
H65B H 1.0647 0.2331 0.0964 0.053 Uiso 1 1 calc R U . . .
C66 C 1.2040(4) 0.0666(3) 0.1688(3) 0.0434(11) Uani 1 1 d . . . . .
H66A H 1.2728 0.0398 0.2065 0.052 Uiso 1 1 calc R U . . .
H66B H 1.2208 0.0621 0.1128 0.052 Uiso 1 1 calc R U . . .
C67 C 1.1519(4) -0.0076(4) 0.2145(3) 0.0465(11) Uani 1 1 d . . . . .
H67A H 1.2032 -0.0775 0.2684 0.056 Uiso 1 1 calc R U . . .
H67B H 1.1331 -0.0352 0.1752 0.056 Uiso 1 1 calc R U . . .
C68 C 1.0477(5) 0.0745(4) 0.2370(5) 0.086(2) Uani 1 1 d . . . . .
H68A H 0.9807 0.1005 0.1974 0.104 Uiso 1 1 calc R U . . .
H68B H 1.0426 0.0341 0.2983 0.104 Uiso 1 1 calc R U . . .
C69 C 0.7392(5) 0.0742(4) 0.3211(3) 0.0733(16) Uani 1 1 d . U . . .
H69A H 0.6619 0.1262 0.3236 0.088 Uiso 1 1 calc R U . . .
H69B H 0.7880 0.0447 0.3766 0.088 Uiso 1 1 calc R U . . .
C70 C 0.7507(4) -0.0294(4) 0.3045(3) 0.0566(13) Uani 1 1 d . . . . .
H70A H 0.8218 -0.1030 0.3381 0.068 Uiso 1 1 calc R U . . .
H70B H 0.6895 -0.0438 0.3217 0.068 Uiso 1 1 calc R U . . .
C71 C 0.7463(4) 0.0099(4) 0.2066(3) 0.0532(12) Uani 1 1 d . . . . .
H71A H 0.8163 -0.0440 0.1948 0.064 Uiso 1 1 calc R U . . .
H71B H 0.6844 0.0112 0.1787 0.064 Uiso 1 1 calc R U . . .
C72 C 0.7289(5) 0.1336(4) 0.1728(3) 0.0652(16) Uani 1 1 d . . . . .
H72A H 0.7687 0.1481 0.1245 0.078 Uiso 1 1 calc R U . . .
H72B H 0.6493 0.1943 0.1513 0.078 Uiso 1 1 calc R U . . .
C73 C 0.6948(3) 0.1774(3) 0.5329(2) 0.0357(9) Uani 1 1 d . . . . .
H73A H 0.6830 0.2384 0.5528 0.043 Uiso 1 1 calc R U . . .
H73B H 0.7747 0.1288 0.5352 0.043 Uiso 1 1 calc R U . . .
C74 C 0.6496(3) 0.0999(3) 0.5889(2) 0.0319(9) Uani 1 1 d . . . . .
H74A H 0.6995 0.0160 0.6002 0.038 Uiso 1 1 calc R U . . .
H74B H 0.6416 0.1048 0.6458 0.038 Uiso 1 1 calc R U . . .
C75 C 0.5370(3) 0.1499(3) 0.5351(2) 0.0317(8) Uani 1 1 d . . . . .
H75A H 0.5377 0.0922 0.5159 0.038 Uiso 1 1 calc R U . . .
H75B H 0.4783 0.1700 0.5695 0.038 Uiso 1 1 calc R U . . .
C76 C 0.5193(3) 0.2609(3) 0.4567(2) 0.0298(8) Uani 1 1 d . . . . .
H76A H 0.4749 0.2761 0.4041 0.036 Uiso 1 1 calc R U . . .
H76B H 0.4820 0.3313 0.4693 0.036 Uiso 1 1 calc R U . . .
C77 C 0.7663(4) 0.4115(3) 0.5950(2) 0.0389(10) Uani 1 1 d . . . . .
H77A H 0.6862 0.4405 0.5902 0.047 Uiso 1 1 calc R U . . .
H77B H 0.7771 0.4805 0.5722 0.047 Uiso 1 1 calc R U . . .
C78 C 0.8278(4) 0.3283(4) 0.6892(2) 0.0437(10) Uani 1 1 d . . . . .
H78A H 0.7898 0.2862 0.7215 0.052 Uiso 1 1 calc R U . . .
H78B H 0.8342 0.3722 0.7199 0.052 Uiso 1 1 calc R U . . .
C79 C 0.9413(4) 0.2415(5) 0.6803(3) 0.0555(13) Uani 1 1 d . . . . .
H79A H 0.9599 0.1586 0.7154 0.067 Uiso 1 1 calc R U . . .
H79B H 0.9992 0.2524 0.7005 0.067 Uiso 1 1 calc R U . . .
C80 C 0.9322(4) 0.2707(6) 0.5822(3) 0.0806(19) Uani 1 1 d . . . . .
H80A H 0.9676 0.3174 0.5536 0.097 Uiso 1 1 calc R U . . .
H80B H 0.9673 0.1973 0.5733 0.097 Uiso 1 1 calc R U . . .
S3 S 0.9221(2) 0.9231(2) 0.04674(18) 0.1371(10) Uani 1 1 d . . . . .
S4 S 1.1506(2) 0.7203(2) 0.05798(13) 0.1143(7) Uani 1 1 d . . . . .
C82 C 1.0438(6) 0.8145(6) 0.0551(4) 0.086(2) Uani 1 1 d . . . . .
S1 S 0.43203(17) 0.10843(16) 0.26392(11) 0.0999(6) Uani 1 1 d . . . . .
S2 S 0.32153(19) 0.37264(17) 0.22295(9) 0.0971(6) Uani 1 1 d . . . . .
C81 C 0.3784(5) 0.2378(5) 0.2446(3) 0.0683(16) Uani 1 1 d . . . . .

loop_
_atom_site_aniso_label
_atom_site_aniso_U_11
_atom_site_aniso_U_22
_atom_site_aniso_U_33
_atom_site_aniso_U_23
_atom_site_aniso_U_13
_atom_site_aniso_U_12
O1 0.030(4) 0.016(3) 0.028(4) -0.007(3) 0.008(3) -0.012(3)
O1A 0.034(5) 0.017(4) 0.024(4) -0.007(3) 0.005(4) -0.010(4)
O1B 0.020(9) 0.021(8) 0.022(8) -0.003(7) -0.001(7) -0.005(7)
O1C 0.023(7) 0.017(5) 0.026(6) -0.004(5) 0.003(5) -0.010(5)
N1 0.0254(18) 0.0264(15) 0.0319(16) -0.0125(13) 0.0015(14) -0.0152(14)
N2 0.0297(18) 0.0210(14) 0.0283(15) -0.0094(13) 0.0132(14) -0.0092(14)
N3 0.0302(18) 0.0177(14) 0.0241(14) -0.0100(12) 0.0034(13) -0.0130(13)
N4 0.0206(16) 0.0205(14) 0.0217(14) -0.0061(12) 0.0058(12) -0.0117(13)
N5 0.0319(19) 0.0248(15) 0.0208(14) -0.0115(13) 0.0059(13) -0.0111(14)
C1 0.037(2) 0.045(2) 0.038(2) -0.0288(19) 0.0199(18) -0.032(2)
C2 0.028(2) 0.044(2) 0.035(2) -0.0262(18) 0.0147(17) -0.0195(19)
C3 0.024(2) 0.0211(16) 0.0247(17) -0.0108(15) 0.0079(15) -0.0113(16)
C4 0.030(2) 0.0191(16) 0.0260(17) -0.0143(15) 0.0099(16) -0.0114(16)
C5 0.032(2) 0.0205(17) 0.0230(17) -0.0133(15) 0.0073(16) -0.0142(16)
C6 0.027(2) 0.0191(16) 0.0241(17) -0.0113(14) 0.0035(15) -0.0129(16)
C7 0.031(2) 0.0208(17) 0.0263(17) -0.0097(15) 0.0037(16) -0.0179(16)
C8 0.026(2) 0.0224(17) 0.0247(17) -0.0094(15) 0.0069(15) -0.0176(16)
C9 0.026(2) 0.0230(17) 0.0232(16) -0.0107(15) 0.0098(15) -0.0152(16)
C10 0.025(2) 0.0189(16) 0.0197(16) -0.0061(14) 0.0068(14) -0.0135(15)
C11 0.035(2) 0.047(2) 0.0307(19) -0.0255(18) 0.0157(17) -0.029(2)
C12 0.029(2) 0.039(2) 0.035(2) -0.0209(18) 0.0107(17) -0.0231(19)
C13 0.022(2) 0.0274(18) 0.0272(17) -0.0117(15) 0.0038(15) -0.0150(16)
C14 0.020(2) 0.0262(18) 0.0313(18) -0.0128(16) 0.0081(16) -0.0126(16)
C15 0.024(2) 0.0246(18) 0.0289(18) -0.0138(16) 0.0110(16) -0.0106(16)
C16 0.031(2) 0.0285(18) 0.0268(18) -0.0160(16) 0.0161(16) -0.0175(17)
C17 0.036(2) 0.0252(18) 0.0233(17) -0.0152(15) 0.0138(16) -0.0170(17)
C18 0.043(2) 0.0275(18) 0.0167(16) -0.0108(15) 0.0101(17) -0.0187(18)
C19 0.038(2) 0.0280(18) 0.0164(16) -0.0101(15) 0.0026(16) -0.0164(18)
C20 0.034(2) 0.0250(17) 0.0226(16) -0.0137(15) 0.0041(16) -0.0178(17)
C21 0.032(2) 0.0270(18) 0.0247(17) -0.0138(15) 0.0026(16) -0.0190(17)
C22 0.027(2) 0.0295(19) 0.0246(17) -0.0080(16) -0.0049(16) -0.0156(17)
C23 0.020(2) 0.0272(18) 0.0334(19) -0.0110(16) 0.0017(16) -0.0120(16)
C24 0.020(2) 0.0237(17) 0.0275(18) -0.0093(15) 0.0033(15) -0.0126(16)
C25 0.020(2) 0.0255(18) 0.0278(18) -0.0113(15) 0.0086(15) -0.0115(16)
C26 0.023(2) 0.0261(17) 0.0219(16) -0.0113(15) 0.0077(15) -0.0136(16)
C27 0.032(2) 0.0281(18) 0.0184(16) -0.0132(15) 0.0096(15) -0.0178(17)
C28 0.027(2) 0.0255(17) 0.0204(16) -0.0122(15) 0.0052(15) -0.0144(16)
C29 0.032(2) 0.0297(19) 0.0218(17) -0.0143(15) 0.0049(16) -0.0182(18)
C30 0.030(2) 0.0302(19) 0.0243(17) -0.0123(15) 0.0019(16) -0.0197(17)
C31 0.031(2) 0.0308(19) 0.0335(19) -0.0185(16) 0.0075(17) -0.0223(18)
C32 0.023(2) 0.0276(18) 0.0330(19) -0.0143(16) 0.0093(16) -0.0176(17)
C33 0.036(2) 0.0275(18) 0.0346(19) -0.0140(16) 0.0156(17) -0.0249(18)
C34 0.035(2) 0.0265(18) 0.0261(18) -0.0097(16) 0.0148(17) -0.0200(18)
C35 0.044(3) 0.0280(19) 0.0193(17) -0.0061(15) 0.0138(17) -0.0235(19)
C36 0.047(3) 0.0266(18) 0.0150(16) -0.0043(15) 0.0073(17) -0.0186(19)
C37 0.045(3) 0.0286(19) 0.0177(17) -0.0005(15) 0.0002(17) -0.0178(19)
C38 0.040(2) 0.032(2) 0.0183(17) -0.0053(16) -0.0032(16) -0.0190(19)
C39 0.032(2) 0.0295(19) 0.0211(17) -0.0046(16) -0.0082(16) -0.0113(18)
C40 0.028(2) 0.0252(19) 0.0302(19) -0.0040(16) -0.0084(17) -0.0044(17)
C41 0.017(2) 0.0247(18) 0.035(2) -0.0070(16) -0.0030(16) -0.0042(16)
C42 0.020(2) 0.0219(18) 0.041(2) -0.0127(17) 0.0045(17) -0.0033(16)
C43 0.020(2) 0.0248(18) 0.0346(19) -0.0169(16) 0.0091(16) -0.0070(16)
C44 0.034(2) 0.0272(18) 0.0328(19) -0.0202(17) 0.0151(18) -0.0145(18)
C45 0.033(2) 0.0263(18) 0.0224(17) -0.0168(15) 0.0102(16) -0.0141(17)
C46 0.036(2) 0.0318(19) 0.0251(17) -0.0212(16) 0.0107(16) -0.0215(18)
C47 0.037(2) 0.0255(18) 0.037(2) -0.0223(17) 0.0119(18) -0.0183(18)
C48 0.039(2) 0.0281(19) 0.038(2) -0.0213(17) 0.0127(18) -0.0248(18)
C49 0.046(3) 0.0216(18) 0.040(2) -0.0151(17) 0.0149(19) -0.0250(19)
C50 0.046(3) 0.0188(17) 0.034(2) -0.0082(16) 0.0121(18) -0.0225(18)
C51 0.045(3) 0.0197(17) 0.0269(19) -0.0022(15) 0.0118(18) -0.0191(19)
C52 0.051(3) 0.0148(17) 0.0289(19) 0.0008(15) 0.0065(19) -0.0155(19)
C53 0.043(3) 0.0191(18) 0.0258(19) 0.0040(15) -0.0029(18) -0.0114(18)
C54 0.031(2) 0.0176(17) 0.0297(19) 0.0030(15) -0.0070(17) -0.0031(17)
C55 0.033(2) 0.0134(17) 0.042(2) -0.0043(16) -0.0006(18) -0.0018(17)
C56 0.029(2) 0.0143(17) 0.047(2) -0.0128(17) 0.0058(19) -0.0005(16)
C57 0.031(2) 0.0167(17) 0.042(2) -0.0175(16) 0.0098(18) -0.0044(17)
C58 0.040(2) 0.0185(17) 0.042(2) -0.0207(17) 0.0132(19) -0.0135(18)
C59 0.045(3) 0.0119(16) 0.043(2) -0.0124(16) 0.011(2) -0.0134(18)
C60 0.042(3) 0.0104(16) 0.039(2) -0.0037(16) 0.0042(19) -0.0087(17)
C61 0.032(2) 0.037(2) 0.052(2) -0.020(2) -0.0007(19) -0.022(2)
C62 0.035(3) 0.043(2) 0.048(2) -0.017(2) -0.004(2) -0.020(2)
C63 0.033(3) 0.041(2) 0.048(2) -0.021(2) -0.008(2) -0.007(2)
C64 0.038(3) 0.047(3) 0.075(3) -0.038(3) -0.010(2) -0.007(2)
C65 0.041(3) 0.033(2) 0.042(2) -0.0133(19) 0.025(2) -0.010(2)
C66 0.044(3) 0.034(2) 0.039(2) -0.0181(19) 0.022(2) -0.010(2)
C67 0.040(3) 0.032(2) 0.066(3) -0.027(2) 0.015(2) -0.011(2)
C68 0.061(4) 0.032(2) 0.178(6) -0.054(3) 0.063(4) -0.027(3)
C69 0.120(4) 0.046(2) 0.075(3) -0.033(2) 0.052(3) -0.054(3)
C70 0.072(4) 0.037(2) 0.078(3) -0.029(2) 0.037(3) -0.037(3)
C71 0.064(3) 0.030(2) 0.071(3) -0.023(2) -0.005(3) -0.026(2)
C72 0.118(5) 0.031(2) 0.042(2) -0.011(2) -0.025(3) -0.037(3)
C73 0.035(2) 0.035(2) 0.0294(19) -0.0030(17) 0.0022(17) -0.0211(19)
C74 0.033(2) 0.0259(18) 0.0301(19) -0.0066(16) 0.0087(17) -0.0147(18)
C75 0.032(2) 0.0312(19) 0.0321(19) -0.0088(17) 0.0105(17) -0.0203(18)
C76 0.022(2) 0.0316(19) 0.0310(19) -0.0065(16) 0.0054(16) -0.0155(17)
C77 0.053(3) 0.038(2) 0.0244(19) -0.0194(18) 0.0095(19) -0.018(2)
C78 0.057(3) 0.051(3) 0.027(2) -0.0176(19) 0.008(2) -0.030(2)
C79 0.043(3) 0.077(3) 0.028(2) -0.009(2) 0.002(2) -0.029(3)
C80 0.035(3) 0.109(5) 0.030(2) -0.011(3) -0.001(2) -0.003(3)
S3 0.171(2) 0.168(2) 0.183(2) -0.1142(19) 0.121(2) -0.139(2)
S4 0.1319(19) 0.1296(17) 0.0859(12) -0.0630(13) 0.0129(12) -0.0567(15)
C82 0.132(6) 0.123(5) 0.072(4) -0.067(4) 0.065(4) -0.097(5)
S1 0.1056(15) 0.0868(12) 0.0792(11) -0.0075(9) 0.0297(10) -0.0517(11)
S2 0.170(2) 0.1104(13) 0.0513(8) -0.0333(9) 0.0229(10) -0.1016(14)
C81 0.095(4) 0.107(5) 0.033(2) -0.018(3) 0.019(3) -0.083(4)

loop_
_atom_type_symbol
_atom_type_description
_atom_type_scat_dispersion_real
_atom_type_scat_dispersion_imag
_atom_type_scat_source
C C 0.0033 0.0016 'International Tables Vol C Tables 4.2.6.8 and 6.1.1.4'
H H 0.0000 0.0000 'International Tables Vol C Tables 4.2.6.8 and 6.1.1.4'
O O 0.0106 0.0060 'International Tables Vol C Tables 4.2.6.8 and 6.1.1.4'
N N 0.0061 0.0033 'International Tables Vol C Tables 4.2.6.8 and 6.1.1.4'
S S 0.1246 0.1234 'International Tables Vol C Tables 4.2.6.8 and 6.1.1.4'

loop_
_geom_angle_atom_site_label_1
_geom_angle_atom_site_label_2
_geom_angle_atom_site_label_3
_geom_angle
C61 N1 C13 115.7(3)
C64 N1 C13 115.6(3)
C64 N1 C61 106.8(3)
C65 N2 C3 116.0(3)
C65 N2 C68 106.1(3)
C68 N2 C3 114.4(3)
C69 N3 C6 114.6(3)
C72 N3 C6 115.9(3)
C72 N3 C69 105.9(4)
C73 N4 C9 115.4(3)
C73 N4 C76 105.1(3)
C76 N4 C9 115.5(3)
C77 N5 C28 115.4(3)
C80 N5 C28 115.3(3)
C80 N5 C77 106.2(3)
C2 C1 O1 94.4(3)
C2 C1 C6 123.2(3)
C6 C1 O1 104.3(3)
C10 C1 O1 98.9(3)
C10 C1 C2 106.9(3)
C10 C1 C6 121.9(3)
C1 C2 O1A 92.4(4)
C1 C2 C3 122.9(3)
C3 C2 O1A 103.7(3)
C12 C2 O1A 99.3(4)
C12 C2 C1 107.8(3)
C12 C2 C3 122.5(3)
N2 C3 C2 112.5(3)
N2 C3 C4 115.3(3)
N2 C3 C15 111.7(3)
C2 C3 C4 107.9(3)
C2 C3 C15 108.3(3)
C4 C3 C15 100.2(3)
C5 C4 C3 125.3(3)
C5 C4 C17 118.8(3)
C17 C4 C3 109.9(3)
C4 C5 C6 124.5(3)
C4 C5 C20 120.0(3)
C20 C5 C6 109.9(3)
N3 C6 C1 112.1(3)
N3 C6 C5 111.5(2)
N3 C6 C7 115.6(3)
C1 C6 C5 108.2(3)
C1 C6 C7 108.7(3)
C5 C6 C7 100.0(3)
C8 C7 C6 124.9(3)
C8 C7 C21 119.3(3)
C21 C7 C6 109.6(3)
C7 C8 C9 123.2(3)
C7 C8 C24 119.7(3)
C24 C8 C9 110.5(3)
N4 C9 C8 111.7(3)
N4 C9 C10 111.8(3)
N4 C9 C26 118.4(2)
C8 C9 C26 99.9(3)
C10 C9 C8 107.2(2)
C10 C9 C26 106.7(3)
C1 C10 C9 124.4(3)
C11 C10 C1 109.3(3)
C11 C10 C9 124.4(3)
C10 C11 O1C 99.2(4)
C10 C11 C12 107.8(3)
C10 C11 C28 123.4(3)
C12 C11 O1C 89.4(4)
C12 C11 C28 123.8(3)
C28 C11 O1C 102.6(4)
C2 C12 O1B 88.3(5)
C2 C12 C11 108.0(3)
C2 C12 C13 125.4(3)
C11 C12 O1B 96.4(5)
C11 C12 C13 123.0(3)
C13 C12 O1B 103.2(5)
N1 C13 C12 113.3(3)
N1 C13 C14 117.1(3)
N1 C13 C30 111.1(3)
C12 C13 C14 106.8(3)
C12 C13 C30 107.8(3)
C30 C13 C14 99.5(3)
C15 C14 C13 123.9(3)
C15 C14 C32 119.8(3)
C32 C14 C13 109.8(3)
C14 C15 C3 124.8(3)
C14 C15 C16 119.4(3)
C16 C15 C3 109.4(3)
C15 C16 C17 108.8(3)
C34 C16 C15 121.5(3)
C34 C16 C17 119.4(3)
C4 C17 C16 108.3(3)
C18 C17 C4 121.6(3)
C18 C17 C16 120.2(3)
C17 C18 C19 119.2(3)
C17 C18 C36 120.1(3)
C19 C18 C36 108.1(3)
C18 C19 C38 108.6(3)
C20 C19 C18 118.7(3)
C20 C19 C38 119.8(3)
C5 C20 C21 108.9(3)
C19 C20 C5 121.5(3)
C19 C20 C21 119.8(3)
C7 C21 C20 108.4(3)
C22 C21 C7 121.5(3)
C22 C21 C20 120.4(3)
C21 C22 C23 118.8(3)
C21 C22 C39 119.8(3)
C23 C22 C39 108.3(3)
C22 C23 C41 108.1(3)
C24 C23 C22 119.2(3)
C24 C23 C41 119.9(3)
C8 C24 C25 108.8(3)
C23 C24 C8 121.3(3)
C23 C24 C25 120.4(3)
C26 C25 C24 108.6(3)
C43 C25 C24 119.2(3)
C43 C25 C26 121.8(3)
C25 C26 C9 109.7(3)
C27 C26 C9 124.0(3)
C27 C26 C25 119.0(3)
C26 C27 C28 124.2(3)
C26 C27 C45 119.9(3)
C45 C27 C28 109.6(3)
N5 C28 C11 112.9(3)
N5 C28 C27 111.6(3)
N5 C28 C29 116.5(3)
C11 C28 C27 107.7(3)
C11 C28 C29 107.0(3)
C27 C28 C29 100.1(3)
C30 C29 C28 124.8(3)
C30 C29 C46 119.6(3)
C46 C29 C28 109.7(3)
C29 C30 C13 123.9(3)
C29 C30 C31 119.8(3)
C31 C30 C13 110.2(3)
C30 C31 C32 108.7(3)
C48 C31 C30 121.2(3)
C48 C31 C32 120.3(3)
C14 C32 C31 108.8(3)
C33 C32 C14 121.3(3)
C33 C32 C31 119.8(3)
C32 C33 C34 119.2(3)
C32 C33 C50 119.9(3)
C34 C33 C50 107.9(3)
C16 C34 C33 118.7(3)
C16 C34 C35 120.3(3)
C33 C34 C35 108.2(3)
C34 C35 C51 108.3(3)
C36 C35 C34 120.4(3)
C36 C35 C51 119.6(4)
C35 C36 C18 119.6(3)
C35 C36 C37 120.4(3)
C37 C36 C18 107.7(3)
C36 C37 C38 108.0(3)
C53 C37 C36 120.1(4)
C53 C37 C38 119.7(3)
C19 C38 C37 107.5(3)
C39 C38 C19 120.3(3)
C39 C38 C37 120.4(3)
C38 C39 C22 119.9(3)
C38 C39 C40 120.2(3)
C40 C39 C22 107.8(3)
C39 C40 C41 107.8(3)
C54 C40 C39 119.5(4)
C54 C40 C41 120.3(3)
C40 C41 C23 108.0(3)
C42 C41 C23 119.8(3)
C42 C41 C40 120.1(3)
C41 C42 C43 120.0(3)
C41 C42 C56 119.6(3)
C56 C42 C43 108.3(3)
C25 C43 C42 120.6(3)
C25 C43 C44 118.7(3)
C44 C43 C42 108.1(3)
C43 C44 C57 108.3(3)
C45 C44 C43 119.2(3)
C45 C44 C57 120.2(3)
C27 C45 C46 109.0(3)
C44 C45 C27 121.3(3)
C44 C45 C46 120.1(3)
C29 C46 C45 108.6(3)
C47 C46 C29 121.1(3)
C47 C46 C45 119.8(3)
C46 C47 C48 119.2(3)
C46 C47 C58 120.1(3)
C48 C47 C58 108.4(3)
C31 C48 C47 118.9(3)
C31 C48 C49 120.0(3)
C47 C48 C49 108.1(3)
C48 C49 C59 108.1(3)
C50 C49 C48 119.7(3)
C50 C49 C59 120.2(4)
C33 C50 C51 108.1(3)
C49 C50 C33 120.3(3)
C49 C50 C51 119.6(4)
C35 C51 C50 107.4(3)
C52 C51 C35 120.2(4)
C52 C51 C50 120.3(3)
C51 C52 C53 120.3(3)
C51 C52 C60 119.9(4)
C53 C52 C60 107.8(4)
C37 C53 C52 119.5(4)
C37 C53 C54 120.1(3)
C54 C53 C52 108.0(3)
C40 C54 C53 120.2(3)
C40 C54 C55 119.5(3)
C53 C54 C55 108.2(3)
C56 C55 C54 119.7(3)
C56 C55 C60 120.5(4)
C60 C55 C54 107.7(3)
C42 C56 C57 107.7(3)
C55 C56 C42 120.8(3)
C55 C56 C57 119.2(4)
C56 C57 C44 107.6(3)
C58 C57 C44 119.6(3)
C58 C57 C56 120.7(3)
C47 C58 C59 107.9(3)
C57 C58 C47 120.1(3)
C57 C58 C59 119.4(4)
C49 C59 C58 107.5(3)
C60 C59 C49 120.1(3)
C60 C59 C58 120.3(4)
C55 C60 C52 108.3(3)
C59 C60 C52 119.9(4)
C59 C60 C55 119.9(3)
N1 C61 H61A 111.1
N1 C61 H61B 111.1
N1 C61 C62 103.2(3)
H61A C61 H61B 109.1
C62 C61 H61A 111.1
C62 C61 H61B 111.1
C61 C62 H62A 110.8
C61 C62 H62B 110.8
C61 C62 C63 104.7(3)
H62A C62 H62B 108.9
C63 C62 H62A 110.8
C63 C62 H62B 110.8
C62 C63 H63A 110.7
C62 C63 H63B 110.7
H63A C63 H63B 108.8
C64 C63 C62 105.1(3)
C64 C63 H63A 110.7
C64 C63 H63B 110.7
N1 C64 C63 105.1(3)
N1 C64 H64A 110.7
N1 C64 H64B 110.7
C63 C64 H64A 110.7
C63 C64 H64B 110.7
H64A C64 H64B 108.8
N2 C65 H65A 110.9
N2 C65 H65B 110.9
N2 C65 C66 104.1(3)
H65A C65 H65B 109.0
C66 C65 H65A 110.9
C66 C65 H65B 110.9
C65 C66 H66A 111.0
C65 C66 H66B 111.0
C65 C66 C67 103.8(3)
H66A C66 H66B 109.0
C67 C66 H66A 111.0
C67 C66 H66B 111.0
C66 C67 H67A 110.6
C66 C67 H67B 110.6
C66 C67 C68 105.6(3)
H67A C67 H67B 108.8
C68 C67 H67A 110.6
C68 C67 H67B 110.6
N2 C68 C67 104.8(4)
N2 C68 H68A 110.8
N2 C68 H68B 110.8
C67 C68 H68A 110.8
C67 C68 H68B 110.8
H68A C68 H68B 108.9
N3 C69 H69A 111.0
N3 C69 H69B 111.0
N3 C69 C70 103.7(3)
H69A C69 H69B 109.0
C70 C69 H69A 111.0
C70 C69 H69B 111.0
C69 C70 H70A 110.8
C69 C70 H70B 110.8
H70A C70 H70B 108.8
C71 C70 C69 104.9(3)
C71 C70 H70A 110.8
C71 C70 H70B 110.8
C70 C71 H71A 110.9
C70 C71 H71B 110.9
H71A C71 H71B 108.9
C72 C71 C70 104.5(3)
C72 C71 H71A 110.9
C72 C71 H71B 110.9
N3 C72 C71 104.9(3)
N3 C72 H72A 110.8
N3 C72 H72B 110.8
C71 C72 H72A 110.8
C71 C72 H72B 110.8
H72A C72 H72B 108.8
N4 C73 H73A 111.0
N4 C73 H73B 111.0
N4 C73 C74 103.7(3)
H73A C73 H73B 109.0
C74 C73 H73A 111.0
C74 C73 H73B 111.0
C73 C74 H74A 110.7
C73 C74 H74B 110.7
H74A C74 H74B 108.8
C75 C74 C73 105.2(3)
C75 C74 H74A 110.7
C75 C74 H74B 110.7
C74 C75 H75A 110.9
C74 C75 H75B 110.9
H75A C75 H75B 108.9
C76 C75 C74 104.2(3)
C76 C75 H75A 110.9
C76 C75 H75B 110.9
N4 C76 C75 103.0(3)
N4 C76 H76A 111.2
N4 C76 H76B 111.2
C75 C76 H76A 111.2
C75 C76 H76B 111.2
H76A C76 H76B 109.1
N5 C77 H77A 111.0
N5 C77 H77B 111.0
N5 C77 C78 104.0(3)
H77A C77 H77B 109.0
C78 C77 H77A 111.0
C78 C77 H77B 111.0
C77 C78 H78A 111.0
C77 C78 H78B 111.0
C77 C78 C79 103.8(3)
H78A C78 H78B 109.0
C79 C78 H78A 111.0
C79 C78 H78B 111.0
C78 C79 H79A 110.6
C78 C79 H79B 110.6
C78 C79 C80 105.5(4)
H79A C79 H79B 108.8
C80 C79 H79A 110.6
C80 C79 H79B 110.6
N5 C80 C79 104.1(3)
N5 C80 H80A 110.9
N5 C80 H80B 110.9
C79 C80 H80A 110.9
C79 C80 H80B 110.9
H80A C80 H80B 109.0
S4 C82 S3 177.2(4)
S1 C81 S2 179.0(4)

loop_
_geom_bond_atom_site_label_1
_geom_bond_atom_site_label_2
_geom_bond_distance
O1 C1 1.703(7)
O1A C2 1.707(8)
O1B C12 1.796(14)
O1C C11 1.797(11)
N1 C13 1.458(4)
N1 C61 1.456(4)
N1 C64 1.438(5)
N2 C3 1.474(4)
N2 C65 1.442(4)
N2 C68 1.451(5)
N3 C6 1.473(4)
N3 C69 1.447(5)
N3 C72 1.431(5)
N4 C9 1.465(4)
N4 C73 1.455(4)
N4 C76 1.455(4)
N5 C28 1.469(4)
N5 C77 1.447(4)
N5 C80 1.441(6)
C1 C2 1.470(5)
C1 C6 1.527(5)
C1 C10 1.418(5)
C2 C3 1.531(4)
C2 C12 1.410(5)
C3 C4 1.537(5)
C3 C15 1.543(4)
C4 C5 1.376(5)
C4 C17 1.439(4)
C5 C6 1.538(4)
C5 C20 1.423(5)
C6 C7 1.540(5)
C7 C8 1.369(5)
C7 C21 1.436(5)
C8 C9 1.534(5)
C8 C24 1.432(5)
C9 C10 1.512(5)
C9 C26 1.558(4)
C10 C11 1.410(5)
C11 C12 1.450(5)
C11 C28 1.516(4)
C12 C13 1.510(5)
C13 C14 1.555(5)
C13 C30 1.545(5)
C14 C15 1.363(5)
C14 C32 1.439(5)
C15 C16 1.440(5)
C16 C17 1.447(5)
C16 C34 1.396(5)
C17 C18 1.390(5)
C18 C19 1.431(5)
C18 C36 1.453(5)
C19 C20 1.399(4)
C19 C38 1.447(5)
C20 C21 1.444(5)
C21 C22 1.391(5)
C22 C23 1.433(5)
C22 C39 1.454(5)
C23 C24 1.392(5)
C23 C41 1.451(5)
C24 C25 1.448(5)
C25 C26 1.434(5)
C25 C43 1.392(5)
C26 C27 1.365(5)
C27 C28 1.539(5)
C27 C45 1.434(4)
C28 C29 1.546(4)
C29 C30 1.372(5)
C29 C46 1.431(5)
C30 C31 1.437(5)
C31 C32 1.444(5)
C31 C48 1.389(5)
C32 C33 1.387(5)
C33 C34 1.437(5)
C33 C50 1.447(5)
C34 C35 1.442(5)
C35 C36 1.385(5)
C35 C51 1.446(5)
C36 C37 1.447(6)
C37 C38 1.450(5)
C37 C53 1.392(5)
C38 C39 1.387(5)
C39 C40 1.448(5)
C40 C41 1.448(5)
C40 C54 1.402(5)
C41 C42 1.388(5)
C42 C43 1.446(5)
C42 C56 1.444(5)
C43 C44 1.432(5)
C44 C45 1.386(5)
C44 C57 1.453(5)
C45 C46 1.441(5)
C46 C47 1.398(5)
C47 C48 1.436(5)
C47 C58 1.441(5)
C48 C49 1.445(5)
C49 C50 1.387(5)
C49 C59 1.447(6)
C50 C51 1.449(5)
C51 C52 1.389(6)
C52 C53 1.446(6)
C52 C60 1.448(5)
C53 C54 1.445(5)
C54 C55 1.449(5)
C55 C56 1.394(5)
C55 C60 1.444(6)
C56 C57 1.450(6)
C57 C58 1.390(5)
C58 C59 1.454(5)
C59 C60 1.388(6)
C61 H61A 0.9900
C61 H61B 0.9900
C61 C62 1.509(6)
C62 H62A 0.9900
C62 H62B 0.9900
C62 C63 1.529(5)
C63 H63A 0.9900
C63 H63B 0.9900
C63 C64 1.526(6)
C64 H64A 0.9900
C64 H64B 0.9900
C65 H65A 0.9900
C65 H65B 0.9900
C65 C66 1.518(5)
C66 H66A 0.9900
C66 H66B 0.9900
C66 C67 1.526(6)
C67 H67A 0.9900
C67 H67B 0.9900
C67 C68 1.527(6)
C68 H68A 0.9900
C68 H68B 0.9900
C69 H69A 0.9900
C69 H69B 0.9900
C69 C70 1.539(6)
C70 H70A 0.9900
C70 H70B 0.9900
C70 C71 1.520(6)
C71 H71A 0.9900
C71 H71B 0.9900
C71 C72 1.516(5)
C72 H72A 0.9900
C72 H72B 0.9900
C73 H73A 0.9900
C73 H73B 0.9900
C73 C74 1.533(5)
C74 H74A 0.9900
C74 H74B 0.9900
C74 C75 1.528(5)
C75 H75A 0.9900
C75 H75B 0.9900
C75 C76 1.524(5)
C76 H76A 0.9900
C76 H76B 0.9900
C77 H77A 0.9900
C77 H77B 0.9900
C77 C78 1.519(5)
C78 H78A 0.9900
C78 H78B 0.9900
C78 C79 1.529(6)
C79 H79A 0.9900
C79 H79B 0.9900
C79 C80 1.538(6)
C80 H80A 0.9900
C80 H80B 0.9900
S3 C82 1.626(8)
S4 C82 1.441(7)
S1 C81 1.509(6)
S2 C81 1.565(6)
